data_4508796
loop_
_publ_author_name
'Jin, Hua'
'Qi, Yanfei'
'Wang, Enbo'
'Li, Yangguang'
'Wang, Xinlong'
'Qin, Chao'
'Chang, Song'

_publ_section_title
;
 Molecular and Multidimensional Organic&#x2212;Inorganic Hybrids Based on
 Polyoxometalates and Copper Coordination Polymer with Mixed
 4,4&#x2018;-Bipyridine and 2,2&#x2018;-Bipyridine Ligands
;
_journal_issue 12
_journal_name_full 'Crystal Growth &amp; Design'
_journal_page_first 2693
_journal_paper_doi 10.1021/cg060303q
_journal_volume 6
_journal_year 2006
_chemical_formula_sum 'C50 H40 Cu4 N10 O44 Si W12'
_chemical_formula_weight 3973.37
_chemical_name_systematic
; 
 ? 
;
_space_group_IT_number 2
_symmetry_cell_setting triclinic
_symmetry_space_group_name_Hall '-P 1'
_symmetry_space_group_name_H-M 'P -1'
_atom_sites_solution_hydrogens geom
_atom_sites_solution_primary direct
_atom_sites_solution_secondary difmap
_audit_creation_method SHELXL-97
_cell_angle_alpha 109.90(3)
_cell_angle_beta 102.97(3)
_cell_angle_gamma 98.53(3)
_cell_formula_units_Z 1
_cell_length_a 10.929(2)
_cell_length_b 13.615(3)
_cell_length_c 13.843(3)
_cell_measurement_reflns_used 14312
_cell_measurement_temperature 293(2)
_cell_measurement_theta_max 25.00
_cell_measurement_theta_min 3.04
_cell_volume 1829.8(9)
_computing_cell_refinement 'rapid auto'
_computing_data_collection 'rapid auto'
_computing_data_reduction 'rapid auto'
_computing_structure_refinement 'SHELXL-97 (Sheldrick, 1997)'
_computing_structure_solution 'SHELXS-97 (Sheldrick, 1990)'
_diffrn_ambient_temperature 293(2)
_diffrn_detector_area_resol_mean 0.01
_diffrn_measured_fraction_theta_full 0.983
_diffrn_measured_fraction_theta_max 0.983
_diffrn_measurement_device_type 'Rigaku R-AXIS RAPID IP'
_diffrn_measurement_method Oscillation
_diffrn_radiation_monochromator graphite
_diffrn_radiation_source 'fine-focus sealed tube'
_diffrn_radiation_type MoK\a
_diffrn_radiation_wavelength 0.71073
_diffrn_reflns_av_R_equivalents 0.0710
_diffrn_reflns_av_sigmaI/netI 0.0916
_diffrn_reflns_limit_h_max 12
_diffrn_reflns_limit_h_min -12
_diffrn_reflns_limit_k_max 16
_diffrn_reflns_limit_k_min -16
_diffrn_reflns_limit_l_max 16
_diffrn_reflns_limit_l_min -16
_diffrn_reflns_number 14312
_diffrn_reflns_theta_full 25.00
_diffrn_reflns_theta_max 25.00
_diffrn_reflns_theta_min 3.04
_diffrn_standards_decay_% none
_diffrn_standards_interval_count 0
_diffrn_standards_interval_time 0
_diffrn_standards_number 0
_exptl_absorpt_coefficient_mu 20.026
_exptl_absorpt_correction_T_max 0.007
_exptl_absorpt_correction_T_min 0.003
_exptl_absorpt_correction_type multi-scan
_exptl_absorpt_process_details '(blessing, 1995, 1997)'
_exptl_crystal_colour dark-red
_exptl_crystal_density_diffrn 3.606
_exptl_crystal_density_method 'not measured'
_exptl_crystal_description block
_exptl_crystal_F_000 1780
_exptl_crystal_size_max 0.31
_exptl_crystal_size_mid 0.27
_exptl_crystal_size_min 0.25
_refine_diff_density_max 3.379
_refine_diff_density_min -4.286
_refine_diff_density_rms 0.377
_refine_ls_extinction_coef 0.00070(17)
_refine_ls_extinction_expression Fc^*^=kFc[1+0.001xFc^2^\l^3^/sin(2\q)]^-1/4^
_refine_ls_extinction_method SHELXL
_refine_ls_goodness_of_fit_ref 1.227
_refine_ls_hydrogen_treatment mixed
_refine_ls_matrix_type full
_refine_ls_number_parameters 543
_refine_ls_number_reflns 6338
_refine_ls_number_restraints 90
_refine_ls_restrained_S_all 1.250
_refine_ls_R_factor_all 0.0767
_refine_ls_R_factor_gt 0.0641
_refine_ls_shift/su_max 0.156
_refine_ls_shift/su_mean 0.008
_refine_ls_structure_factor_coef Fsqd
_refine_ls_weighting_details 'calc w=1/[\s^2^(Fo^2^)+(0.1000P)^2^+0.0000P] where P=(Fo^2^+2Fc^2^)/3'
_refine_ls_weighting_scheme calc
_refine_ls_wR_factor_gt 0.1776
_refine_ls_wR_factor_ref 0.1888
_reflns_number_gt 5298
_reflns_number_total 6338
_reflns_threshold_expression >2sigma(I)
_cod_data_source_file cg060303qsup2.cif
_cod_data_source_block 1
_cod_original_cell_volume 1829.9(6)
_cod_original_sg_symbol_H-M P-1
_cod_database_code 4508796

loop_
_symmetry_equiv_pos_as_xyz
'x, y, z'
'-x, -y, -z'

loop_
_atom_site_label
_atom_site_type_symbol
_atom_site_fract_x
_atom_site_fract_y
_atom_site_fract_z
_atom_site_U_iso_or_equiv
_atom_site_adp_type
_atom_site_occupancy
_atom_site_symmetry_multiplicity
_atom_site_calc_flag
_atom_site_refinement_flags
Si1 Si 0.5000 0.0000 0.5000 0.0232(14) Uani 1 2 d S
W2 W 0.35439(7) -0.21400(9) 0.24679(6) 0.0529(3) Uani 1 1 d .
W3 W 0.35052(8) 0.03184(7) 0.70634(6) 0.0391(3) Uani 1 1 d .
W4 W 0.50581(7) -0.26537(7) 0.47014(5) 0.0317(3) Uani 1 1 d .
W5 W 0.35730(6) 0.05334(6) 0.27345(6) 0.0292(2) Uani 1 1 d .
W6 W 0.21023(6) -0.18629(9) 0.45647(6) 0.0442(3) Uani 1 1 d .
W7 W 0.20244(6) 0.07677(6) 0.47567(6) 0.0257(2) Uani 1 1 d .
Cu1 Cu -0.55125(19) -0.5950(3) 0.3476(2) 0.0463(7) Uani 1 1 d .
O13 O 0.5639(13) -0.1942(12) 0.6244(10) 0.044(4) Uani 1 1 d .
O12 O 0.3241(14) 0.2158(12) 0.5299(10) 0.045(4) Uani 1 1 d .
O11 O 0.2209(15) 0.0544(12) 0.3376(11) 0.049(4) Uani 1 1 d .
C4 C -0.1563(16) -0.5016(16) 0.3736(14) 0.032(4) Uani 1 1 d .
H4A H -0.0971 -0.4365 0.3934 0.038 Uiso 1 1 calc R
C3 C -0.9307(14) -0.6860(15) 0.3497(14) 0.026(4) Uani 1 1 d .
H3A H -0.9773 -0.7418 0.3612 0.032 Uiso 1 1 calc R
C2 C -0.1214(13) -0.5985(13) 0.3455(12) 0.020(3) Uani 1 1 d .
N2 N -0.7333(11) -0.6078(14) 0.3291(11) 0.034(4) Uani 1 1 d .
O14 O 0.2877(13) -0.3164(12) 0.1271(9) 0.042(3) Uani 1 1 d .
O10 O 0.5095(12) -0.3930(12) 0.4604(11) 0.047(4) Uani 1 1 d .
O9 O 0.2915(14) 0.0797(18) 0.1676(12) 0.078(7) Uani 1 1 d .
O8 O 0.0750(11) -0.2762(12) 0.4338(12) 0.046(4) Uani 1 1 d .
O7 O 0.2521(19) -0.1097(17) 0.6069(14) 0.077(5) Uani 1 1 d U
O6 O 0.2774(15) 0.0444(14) 0.8026(11) 0.055(5) Uani 1 1 d .
O5 O 0.4433(17) -0.287(2) 0.3243(14) 0.081(5) Uani 1 1 d U
C1 C -0.2868(16) -0.5073(18) 0.3704(15) 0.035(4) Uani 1 1 d .
H1A H -0.3122 -0.4428 0.3879 0.042 Uiso 1 1 calc R
O4 O 0.2490(18) 0.0870(16) 0.6208(13) 0.073(5) Uani 1 1 d U
O3 O 0.144(2) -0.0735(16) 0.4328(14) 0.078(5) Uani 1 1 d U
O2 O 0.0636(15) 0.1135(18) 0.4631(15) 0.080(5) Uani 1 1 d U
O1 O 0.2989(18) -0.1024(19) 0.2232(18) 0.093(6) Uani 1 1 d U
N1 N -0.3761(12) -0.5956(13) 0.3451(10) 0.026(3) Uani 1 1 d .
C10 C -0.9892(14) -0.6031(14) 0.3385(13) 0.024(3) Uani 1 1 d .
C9 C -0.9122(15) -0.5224(16) 0.3199(14) 0.031(4) Uani 1 1 d .
H9A H -0.9453 -0.4664 0.3095 0.037 Uiso 1 1 calc R
C8 C -0.3384(16) -0.6854(17) 0.3189(15) 0.038(5) Uani 1 1 d .
H8A H -0.4015 -0.7487 0.2977 0.046 Uiso 1 1 calc R
C7 C -0.7867(16) -0.5272(17) 0.3171(15) 0.036(4) Uani 1 1 d .
H7A H -0.7369 -0.4724 0.3065 0.044 Uiso 1 1 calc R
C6 C -0.2123(14) -0.6962(16) 0.3194(14) 0.028(4) Uani 1 1 d .
H6A H -0.1905 -0.7621 0.3038 0.033 Uiso 1 1 calc R
C5 C -0.8074(16) -0.686(2) 0.3441(16) 0.041(5) Uani 1 1 d .
H5A H -0.7734 -0.7433 0.3508 0.049 Uiso 1 1 calc R
O16 O 0.4713(19) -0.0276(19) 0.3720(18) 0.083(6) Uani 1 1 d .
O17 O 0.422(2) -0.135(2) 0.4421(16) 0.097(8) Uani 1 1 d .
O15 O 0.3368(17) -0.255(2) 0.4813(14) 0.082(5) Uani 1 1 d U
O22 O 0.4802(14) -0.0375(16) 0.7405(16) 0.077(5) Uani 1 1 d U
O18 O 0.638(2) 0.004(2) 0.4760(15) 0.092(7) Uani 1 1 d .
O21 O 0.2285(17) -0.220(2) 0.3146(14) 0.082(5) Uani 1 1 d U
O19 O 0.4209(19) 0.0673(19) 0.4633(15) 0.082(6) Uani 1 1 d .
O20 O 0.5206(17) -0.1639(19) 0.2344(18) 0.090(6) Uani 1 1 d U
Cu2 Cu 0.2257(4) -0.3405(4) -0.0555(3) 0.0845(12) Uani 1 1 d .
N4 N 0.140(2) -0.2249(18) -0.0452(13) 0.062(6) Uani 1 1 d .
N5 N 0.406(2) -0.351(2) -0.0757(16) 0.067(6) Uani 1 1 d .
N3 N 0.195(2) -0.501(2) -0.1144(17) 0.070(7) Uani 1 1 d .
C24 C 0.093(3) -0.574(3) -0.135(2) 0.089(11) Uani 1 1 d .
H24A H 0.0229 -0.5475 -0.1203 0.107 Uiso 1 1 calc R
C23 C 0.0304(19) -0.045(2) -0.0090(19) 0.055(7) Uani 1 1 d .
C22 C 0.294(3) -0.538(2) -0.1389(18) 0.070(8) Uani 1 1 d .
C21 C 0.414(3) -0.454(3) -0.1124(17) 0.075(9) Uani 1 1 d .
C20 C 0.625(3) -0.293(4) -0.062(3) 0.089(9) Uani 1 1 d U
H20A H 0.6934 -0.2353 -0.0465 0.107 Uiso 1 1 calc R
C19 C 0.070(3) -0.689(3) -0.179(3) 0.090(9) Uani 1 1 d U
H19A H -0.0098 -0.7198 -0.2381 0.109 Uiso 1 1 calc R
H19B H 0.0593 -0.7159 -0.1239 0.109 Uiso 1 1 calc R
C18 C 0.177(4) -0.722(3) -0.216(3) 0.100(13) Uani 1 1 d .
H18A H 0.1710 -0.7934 -0.2566 0.120 Uiso 1 1 calc R
C17 C 0.285(4) -0.646(4) -0.192(3) 0.107(14) Uani 1 1 d .
H17A H 0.3557 -0.6665 -0.2116 0.129 Uiso 1 1 calc R
C16 C 0.512(3) -0.271(3) -0.048(3) 0.093(10) Uani 1 1 d U
H16A H 0.5068 -0.2001 -0.0189 0.112 Uiso 1 1 calc R
C15 C 0.129(3) -0.062(3) -0.059(2) 0.089(9) Uani 1 1 d U
H15A H 0.1623 -0.0105 -0.0831 0.107 Uiso 1 1 calc R
C14 C 0.643(4) -0.391(4) -0.095(3) 0.106(13) Uani 1 1 d .
H14A H 0.7229 -0.4035 -0.1006 0.127 Uiso 1 1 calc R
C13 C 0.534(4) -0.476(4) -0.123(2) 0.099(13) Uani 1 1 d .
H13A H 0.5405 -0.5475 -0.1491 0.119 Uiso 1 1 calc R
C12 C 0.176(4) -0.148(3) -0.0738(19) 0.086(10) Uani 1 1 d .
H12A H 0.2407 -0.1529 -0.1077 0.103 Uiso 1 1 calc R
C11 C -0.007(3) -0.130(3) 0.022(3) 0.099(10) Uani 1 1 d U
H11A H -0.0681 -0.1293 0.0592 0.118 Uiso 1 1 calc R
C25 C 0.052(4) -0.218(4) -0.007(3) 0.101(11) Uiso 1 1 d .
H25A H 0.0173 -0.2778 0.0050 0.121 Uiso 1 1 calc R

loop_
_atom_site_aniso_label
_atom_site_aniso_U_11
_atom_site_aniso_U_22
_atom_site_aniso_U_33
_atom_site_aniso_U_23
_atom_site_aniso_U_13
_atom_site_aniso_U_12
Si1 0.019(3) 0.018(4) 0.027(3) 0.003(3) 0.005(3) 0.004(3)
W2 0.0305(4) 0.0638(8) 0.0311(4) -0.0188(4) 0.0037(3) 0.0130(4)
W3 0.0441(4) 0.0273(6) 0.0403(4) -0.0009(3) 0.0310(4) -0.0024(4)
W4 0.0367(4) 0.0394(6) 0.0321(4) 0.0172(4) 0.0169(3) 0.0285(4)
W5 0.0286(4) 0.0172(5) 0.0360(4) 0.0068(3) 0.0027(3) 0.0074(3)
W6 0.0197(4) 0.0735(8) 0.0359(4) 0.0227(4) 0.0092(3) -0.0042(4)
W7 0.0210(3) 0.0201(5) 0.0435(4) 0.0174(3) 0.0138(3) 0.0079(3)
Cu1 0.0203(10) 0.076(2) 0.0628(15) 0.0396(15) 0.0225(10) 0.0235(12)
O13 0.054(8) 0.029(9) 0.045(7) 0.010(6) 0.029(6) -0.012(6)
O12 0.069(9) 0.024(9) 0.033(6) 0.005(6) 0.024(6) -0.017(7)
O11 0.070(9) 0.014(8) 0.045(7) -0.004(6) 0.027(7) -0.017(7)
C4 0.028(8) 0.025(12) 0.048(10) 0.012(9) 0.024(8) 0.008(7)
C3 0.016(7) 0.025(11) 0.050(10) 0.023(8) 0.015(7) 0.007(7)
C2 0.018(7) 0.009(9) 0.038(8) 0.012(7) 0.013(6) 0.003(6)
N2 0.004(5) 0.052(12) 0.041(8) 0.013(8) 0.011(5) 0.000(6)
O14 0.061(8) 0.028(9) 0.022(6) 0.003(6) -0.002(6) 0.008(7)
O10 0.043(7) 0.025(9) 0.060(8) -0.005(7) 0.035(7) -0.008(6)
O9 0.048(8) 0.13(2) 0.043(8) 0.054(11) -0.008(7) -0.036(10)
O8 0.020(5) 0.030(9) 0.074(9) 0.016(8) -0.002(6) 0.000(5)
O7 0.105(9) 0.060(9) 0.062(8) 0.041(7) 0.000(7) 0.005(7)
O6 0.083(10) 0.072(13) 0.052(8) 0.039(9) 0.053(8) 0.060(10)
O5 0.067(8) 0.126(11) 0.056(7) 0.037(7) 0.017(6) 0.041(8)
C1 0.028(8) 0.039(14) 0.054(11) 0.029(10) 0.018(8) 0.023(9)
O4 0.102(9) 0.052(9) 0.055(7) 0.033(7) 0.007(6) -0.014(7)
O3 0.115(10) 0.060(9) 0.064(8) 0.049(7) 0.018(7) -0.009(7)
O2 0.047(7) 0.087(10) 0.081(8) -0.005(7) 0.019(6) 0.035(7)
O1 0.061(8) 0.077(10) 0.128(10) 0.009(8) 0.043(8) 0.027(7)
N1 0.023(6) 0.024(10) 0.029(7) 0.006(6) 0.012(6) 0.010(6)
C10 0.021(7) 0.018(10) 0.034(8) 0.009(7) 0.010(7) 0.004(7)
C9 0.026(8) 0.020(11) 0.051(10) 0.012(8) 0.022(8) 0.006(7)
C8 0.019(8) 0.034(14) 0.055(11) 0.009(9) 0.020(8) -0.005(8)
C7 0.030(8) 0.030(13) 0.053(11) 0.020(10) 0.010(8) 0.009(8)
C6 0.019(7) 0.029(12) 0.049(10) 0.024(9) 0.018(7) 0.017(7)
C5 0.026(8) 0.065(17) 0.057(12) 0.045(12) 0.018(8) 0.020(9)
O16 0.089(13) 0.064(16) 0.123(17) 0.055(14) 0.043(13) 0.033(12)
O17 0.091(14) 0.15(3) 0.069(12) 0.050(14) 0.015(11) 0.068(15)
O15 0.068(8) 0.123(11) 0.060(7) 0.032(7) 0.019(6) 0.042(8)
O22 0.037(6) 0.048(9) 0.113(9) -0.007(7) 0.019(7) 0.015(6)
O18 0.128(18) 0.084(19) 0.065(11) 0.034(12) 0.027(12) 0.014(14)
O21 0.071(8) 0.127(11) 0.068(8) 0.043(7) 0.027(6) 0.058(8)
O19 0.087(13) 0.080(18) 0.068(11) 0.024(11) 0.024(10) 0.000(12)
O20 0.059(8) 0.072(10) 0.124(10) 0.012(8) 0.032(7) 0.030(7)
Cu2 0.111(3) 0.083(3) 0.0512(17) 0.0164(18) 0.0154(18) 0.036(2)
N4 0.089(15) 0.052(16) 0.020(8) 0.001(8) 0.001(9) 0.002(11)
N5 0.090(15) 0.051(17) 0.049(11) 0.016(11) 0.021(11) -0.007(12)
N3 0.051(12) 0.070(19) 0.057(12) 0.002(11) -0.009(10) 0.009(12)
C24 0.09(2) 0.14(4) 0.044(14) 0.035(18) 0.000(14) 0.05(2)
C23 0.041(11) 0.058(19) 0.063(14) 0.043(14) -0.009(10) -0.007(10)
C22 0.10(2) 0.06(2) 0.032(11) 0.034(13) -0.022(13) 0.010(16)
C21 0.090(19) 0.08(3) 0.034(11) 0.004(13) 0.021(12) 0.001(17)
C20 0.089(12) 0.091(14) 0.087(12) 0.033(9) 0.037(9) 0.004(9)
C19 0.095(13) 0.090(13) 0.081(12) 0.041(10) 0.007(8) 0.020(9)
C18 0.16(3) 0.07(3) 0.070(19) 0.036(18) 0.00(2) 0.05(3)
C17 0.11(3) 0.10(4) 0.08(2) 0.03(2) -0.008(19) -0.03(2)
C16 0.097(13) 0.090(14) 0.091(12) 0.036(10) 0.024(9) 0.018(9)
C15 0.101(12) 0.093(13) 0.079(11) 0.037(9) 0.040(9) 0.008(9)
C14 0.12(3) 0.10(4) 0.08(2) 0.04(2) 0.02(2) -0.01(3)
C13 0.15(3) 0.12(4) 0.080(19) 0.05(2) 0.07(2) 0.10(3)
C12 0.16(3) 0.07(2) 0.051(14) 0.015(14) 0.069(18) 0.03(2)
C11 0.095(13) 0.094(14) 0.114(13) 0.049(10) 0.028(9) 0.029(9)

loop_
_atom_type_symbol
_atom_type_description
_atom_type_scat_dispersion_real
_atom_type_scat_dispersion_imag
_atom_type_scat_source
C C 0.0033 0.0016 'International Tables Vol C Tables 4.2.6.8 and 6.1.1.4'
H H 0.0000 0.0000 'International Tables Vol C Tables 4.2.6.8 and 6.1.1.4'
N N 0.0061 0.0033 'International Tables Vol C Tables 4.2.6.8 and 6.1.1.4'
O O 0.0106 0.0060 'International Tables Vol C Tables 4.2.6.8 and 6.1.1.4'
W W -0.8490 6.8722 'International Tables Vol C Tables 4.2.6.8 and 6.1.1.4'
Si Si 0.0817 0.0704 'International Tables Vol C Tables 4.2.6.8 and 6.1.1.4'
Cu Cu 0.3201 1.2651 'International Tables Vol C Tables 4.2.6.8 and 6.1.1.4'

loop_
_geom_angle_atom_site_label_1
_geom_angle_atom_site_label_2
_geom_angle_atom_site_label_3
_geom_angle
_geom_angle_site_symmetry_1
_geom_angle_site_symmetry_3
O19 Si1 O19 180.000(6) . 2_656
O19 Si1 O18 116.5(11) . .
O19 Si1 O18 63.5(11) 2_656 .
O19 Si1 O18 63.5(11) . 2_656
O19 Si1 O18 116.5(11) 2_656 2_656
O18 Si1 O18 180.000(3) . 2_656
O19 Si1 O16 67.3(10) . .
O19 Si1 O16 112.7(10) 2_656 .
O18 Si1 O16 73.4(10) . .
O18 Si1 O16 106.6(10) 2_656 .
O19 Si1 O16 112.7(10) . 2_656
O19 Si1 O16 67.3(10) 2_656 2_656
O18 Si1 O16 106.6(10) . 2_656
O18 Si1 O16 73.4(10) 2_656 2_656
O16 Si1 O16 180.000(5) . 2_656
O19 Si1 O17 112.4(10) . .
O19 Si1 O17 67.6(10) 2_656 .
O18 Si1 O17 104.3(11) . .
O18 Si1 O17 75.7(11) 2_656 .
O16 Si1 O17 76.8(10) . .
O16 Si1 O17 103.2(10) 2_656 .
O19 Si1 O17 67.6(10) . 2_656
O19 Si1 O17 112.4(10) 2_656 2_656
O18 Si1 O17 75.7(11) . 2_656
O18 Si1 O17 104.3(11) 2_656 2_656
O16 Si1 O17 103.2(10) . 2_656
O16 Si1 O17 76.8(10) 2_656 2_656
O17 Si1 O17 180.0(12) . 2_656
O14 W2 O1 102.8(8) . .
O14 W2 O21 102.9(9) . .
O1 W2 O21 86.1(9) . .
O14 W2 O20 100.6(8) . .
O1 W2 O20 91.4(9) . .
O21 W2 O20 156.3(10) . .
O14 W2 O5 99.4(8) . .
O1 W2 O5 157.8(10) . .
O21 W2 O5 89.3(8) . .
O20 W2 O5 84.2(9) . .
O14 W2 O17 153.6(8) . .
O1 W2 O17 98.0(9) . .
O21 W2 O17 62.3(8) . .
O20 W2 O17 94.9(9) . .
O5 W2 O17 60.9(8) . .
O14 W2 O16 156.1(6) . .
O1 W2 O16 61.2(8) . .
O21 W2 O16 93.9(9) . .
O20 W2 O16 64.6(8) . .
O5 W2 O16 97.6(8) . .
O17 W2 O16 50.2(8) . .
O6 W3 O4 101.1(7) . .
O6 W3 O22 103.8(8) . .
O4 W3 O22 154.9(9) . .
O6 W3 O20 102.4(9) . 2_656
O4 W3 O20 89.2(8) . 2_656
O22 W3 O20 88.9(8) . 2_656
O6 W3 O7 98.5(9) . .
O4 W3 O7 88.0(8) . .
O22 W3 O7 84.9(8) . .
O20 W3 O7 159.0(9) 2_656 .
O6 W3 O16 157.2(7) . 2_656
O4 W3 O16 98.2(7) . 2_656
O22 W3 O16 58.5(8) . 2_656
O20 W3 O16 65.6(8) 2_656 2_656
O7 W3 O16 94.2(8) . 2_656
O6 W3 O18 155.9(8) . 2_656
O4 W3 O18 60.4(8) . 2_656
O22 W3 O18 94.8(9) . 2_656
O20 W3 O18 93.0(9) 2_656 2_656
O7 W3 O18 67.6(8) . 2_656
O16 W3 O18 46.8(8) 2_656 2_656
O10 W4 O12 99.6(6) . 2_656
O10 W4 O5 101.3(9) . .
O12 W4 O5 90.2(7) 2_656 .
O10 W4 O15 103.7(9) . .
O12 W4 O15 156.6(9) 2_656 .
O5 W4 O15 87.8(7) . .
O10 W4 O13 98.4(6) . .
O12 W4 O13 88.1(5) 2_656 .
O5 W4 O13 160.2(9) . .
O15 W4 O13 86.0(7) . .
O10 W4 O17 157.2(8) . .
O12 W4 O17 99.0(8) 2_656 .
O5 W4 O17 65.5(9) . .
O15 W4 O17 59.1(9) . .
O13 W4 O17 95.2(7) . .
O10 W4 O19 158.0(7) . 2_656
O12 W4 O19 66.0(7) 2_656 2_656
O5 W4 O19 95.4(9) . 2_656
O15 W4 O19 90.9(9) . 2_656
O13 W4 O19 65.9(6) . 2_656
O17 W4 O19 44.5(8) . 2_656
O9 W5 O22 103.5(9) . 2_656
O9 W5 O13 100.1(9) . 2_656
O22 W5 O13 88.9(7) 2_656 2_656
O9 W5 O11 100.8(8) . .
O22 W5 O11 155.7(8) 2_656 .
O13 W5 O11 87.8(6) 2_656 .
O9 W5 O1 103.8(10) . .
O22 W5 O1 89.1(8) 2_656 .
O13 W5 O1 155.8(8) 2_656 .
O11 W5 O1 84.2(7) . .
O9 W5 O16 158.8(10) . .
O22 W5 O16 61.4(8) 2_656 .
O13 W5 O16 94.6(8) 2_656 .
O11 W5 O16 94.9(7) . .
O1 W5 O16 63.6(9) . .
O9 W5 O19 159.2(10) . .
O22 W5 O19 91.9(8) 2_656 .
O13 W5 O19 65.8(7) 2_656 .
O11 W5 O19 64.9(7) . .
O1 W5 O19 90.1(9) . .
O16 W5 O19 42.0(8) . .
O8 W6 O15 103.4(9) . .
O8 W6 O3 101.6(7) . .
O15 W6 O3 154.7(9) . .
O8 W6 O7 100.9(8) . .
O15 W6 O7 88.6(8) . .
O3 W6 O7 90.1(8) . .
O8 W6 O21 102.3(9) . .
O15 W6 O21 87.0(8) . .
O3 W6 O21 84.3(8) . .
O7 W6 O21 156.9(9) . .
O8 W6 O17 153.3(8) . .
O15 W6 O17 56.7(9) . .
O3 W6 O17 98.4(8) . .
O7 W6 O17 96.5(8) . .
O21 W6 O17 62.3(7) . .
O8 W6 O18 157.4(8) . 2_656
O15 W6 O18 95.1(10) . 2_656
O3 W6 O18 61.5(8) . 2_656
O7 W6 O18 66.3(7) . 2_656
O21 W6 O18 91.4(9) . 2_656
O17 W6 O18 49.3(9) . 2_656
O2 W7 O11 100.0(8) . .
O2 W7 O3 101.2(10) . .
O11 W7 O3 89.6(6) . .
O2 W7 O4 102.6(9) . .
O11 W7 O4 157.4(8) . .
O3 W7 O4 87.7(7) . .
O2 W7 O12 100.5(9) . .
O11 W7 O12 88.3(5) . .
O3 W7 O12 158.2(8) . .
O4 W7 O12 85.9(6) . .
O2 W7 O18 160.3(10) . 2_656
O11 W7 O18 95.4(7) . 2_656
O3 W7 O18 66.4(9) . 2_656
O4 W7 O18 63.0(8) . 2_656
O12 W7 O18 92.2(8) . 2_656
O2 W7 O19 159.5(10) . .
O11 W7 O19 65.9(6) . .
O3 W7 O19 93.7(9) . .
O4 W7 O19 91.8(8) . .
O12 W7 O19 65.8(7) . .
O18 W7 O19 40.1(7) 2_656 .
N2 Cu1 N1 171.9(6) . .
W5 O13 W4 137.0(7) 2_656 .
W4 O12 W7 135.7(9) 2_656 .
W7 O11 W5 137.5(9) . .
C2 C4 C1 116.0(17) . .
C5 C3 C10 121.8(16) . .
C4 C2 C6 120.9(14) . .
C4 C2 C10 120.6(15) . 1_655
C6 C2 C10 118.5(14) . 1_655
C5 N2 C7 117.3(14) . .
C5 N2 Cu1 122.0(12) . .
C7 N2 Cu1 119.9(12) . .
W2 O14 Cu2 137.6(8) . .
W6 O7 W3 135.1(9) . .
W4 O5 W2 135.7(12) . .
N1 C1 C4 125.9(18) . .
W3 O4 W7 139.3(13) . .
W6 O3 W7 137.4(11) . .
W2 O1 W5 139.1(12) . .
C8 N1 C1 115.8(14) . .
C8 N1 Cu1 121.2(12) . .
C1 N1 Cu1 123.0(12) . .
C3 C10 C9 115.4(13) . .
C3 C10 C2 123.6(14) . 1_455
C9 C10 C2 121.0(15) . 1_455
C7 C9 C10 119.6(17) . .
N1 C8 C6 126.7(17) . .
N2 C7 C9 123.3(17) . .
C2 C6 C8 114.6(16) . .
N2 C5 C3 122.6(18) . .
Si1 O16 O19 52.4(10) . .
Si1 O16 W5 127.5(12) . .
O19 O16 W5 75.1(10) . .
Si1 O16 W3 119.8(10) . 2_656
O19 O16 W3 137.2(14) . 2_656
W5 O16 W3 96.8(7) . 2_656
Si1 O16 W2 117.4(10) . .
O19 O16 W2 129.6(13) . .
W5 O16 W2 95.1(8) . .
W3 O16 W2 92.5(8) 2_656 .
Si1 O17 O19 49.9(10) . 2_656
Si1 O17 W4 124.8(10) . .
O19 O17 W4 74.9(10) 2_656 .
Si1 O17 W6 118.3(11) . .
O19 O17 W6 134.8(12) 2_656 .
W4 O17 W6 100.2(10) . .
Si1 O17 W2 115.6(11) . .
O19 O17 W2 130.6(13) 2_656 .
W4 O17 W2 97.7(9) . .
W6 O17 W2 94.6(8) . .
W6 O15 W4 143.4(13) . .
W5 O22 W3 142.3(13) 2_656 .
Si1 O18 O19 54.4(10) . 2_656
Si1 O18 W7 129.6(11) . 2_656
O19 O18 W7 75.3(11) 2_656 2_656
Si1 O18 W3 120.0(11) . 2_656
O19 O18 W3 135.5(16) 2_656 2_656
W7 O18 W3 96.7(9) 2_656 2_656
Si1 O18 W6 116.8(13) . 2_656
O19 O18 W6 132.9(13) 2_656 2_656
W7 O18 W6 94.1(9) 2_656 2_656
W3 O18 W6 90.8(7) 2_656 2_656
W2 O21 W6 140.6(11) . .
Si1 O19 O18 62.1(12) . 2_656
Si1 O19 O16 60.3(11) . .
O18 O19 O16 101.1(17) 2_656 .
Si1 O19 O17 62.5(11) . 2_656
O18 O19 O17 100.3(14) 2_656 2_656
O16 O19 O17 96.3(15) . 2_656
Si1 O19 W7 126.6(11) . .
O18 O19 W7 64.6(11) 2_656 .
O16 O19 W7 130.2(13) . .
O17 O19 W7 132.1(13) 2_656 .
Si1 O19 W4 123.0(11) . 2_656
O18 O19 W4 127.7(14) 2_656 2_656
O16 O19 W4 127.5(12) . 2_656
O17 O19 W4 60.5(10) 2_656 2_656
W7 O19 W4 91.9(8) . 2_656
Si1 O19 W5 123.3(12) . .
O18 O19 W5 132.5(14) 2_656 .
O16 O19 W5 63.0(8) . .
O17 O19 W5 124.6(12) 2_656 .
W7 O19 W5 91.2(7) . .
W4 O19 W5 90.9(7) 2_656 .
W2 O20 W3 136.9(12) . 2_656
N4 Cu2 N3 143.2(9) . .
N4 Cu2 N5 129.7(10) . .
N3 Cu2 N5 81.6(10) . .
N4 Cu2 O14 99.3(6) . .
N3 Cu2 O14 95.9(7) . .
N5 Cu2 O14 95.0(6) . .
C25 N4 C12 115(3) . .
C25 N4 Cu2 122(3) . .
C12 N4 Cu2 123(2) . .
C21 N5 C16 119(3) . .
C21 N5 Cu2 111.1(19) . .
C16 N5 Cu2 129(3) . .
C24 N3 C22 115(3) . .
C24 N3 Cu2 130(2) . .
C22 N3 Cu2 115(2) . .
N3 C24 C19 130(3) . .
C15 C23 C11 111(3) . .
C15 C23 C23 128(3) . 2
C11 C23 C23 122(3) . 2
N3 C22 C17 122(3) . .
N3 C22 C21 115(3) . .
C17 C22 C21 122(3) . .
N5 C21 C13 119(3) . .
N5 C21 C22 117(3) . .
C13 C21 C22 124(4) . .
C14 C20 C16 123(4) . .
C24 C19 C18 110(3) . .
C17 C18 C19 118(4) . .
C18 C17 C22 122(4) . .
N5 C16 C20 121(4) . .
C12 C15 C23 123(3) . .
C20 C14 C13 116(4) . .
C21 C13 C14 120(4) . .
N4 C12 C15 125(3) . .
C25 C11 C23 117(4) . .
N4 C25 C11 128(4) . .

loop_
_geom_bond_atom_site_label_1
_geom_bond_atom_site_label_2
_geom_bond_distance
_geom_bond_site_symmetry_2
Si1 O19 1.48(2) .
Si1 O19 1.48(2) 2_656
Si1 O18 1.61(2) .
Si1 O18 1.61(2) 2_656
Si1 O16 1.63(2) .
Si1 O16 1.63(2) 2_656
Si1 O17 1.72(3) .
Si1 O17 1.72(3) 2_656
W2 O14 1.674(13) .
W2 O1 1.82(2) .
W2 O21 1.839(18) .
W2 O20 1.91(2) .
W2 O5 1.904(18) .
W2 O17 2.43(2) .
W2 O16 2.48(2) .
W3 O6 1.675(12) .
W3 O4 1.860(17) .
W3 O22 1.878(17) .
W3 O20 1.90(2) 2_656
W3 O7 1.92(2) .
W3 O16 2.43(2) 2_656
W3 O18 2.439(19) 2_656
W4 O10 1.703(16) .
W4 O12 1.881(13) 2_656
W4 O5 1.884(16) .
W4 O15 1.909(17) .
W4 O13 1.924(13) .
W4 O17 2.23(2) .
W4 O19 2.47(2) 2_656
W5 O9 1.659(14) .
W5 O22 1.864(15) 2_656
W5 O13 1.881(14) 2_656
W5 O11 1.898(14) .
W5 O1 1.94(2) .
W5 O16 2.301(18) .
W5 O19 2.496(18) .
W6 O8 1.665(13) .
W6 O15 1.819(19) .
W6 O3 1.89(2) .
W6 O7 1.893(18) .
W6 O21 1.922(17) .
W6 O17 2.39(2) .
W6 O18 2.51(2) 2_656
W7 O2 1.658(15) .
W7 O11 1.893(13) .
W7 O3 1.887(19) .
W7 O4 1.909(14) .
W7 O12 1.937(13) .
W7 O18 2.29(2) 2_656
W7 O19 2.45(2) .
Cu1 N2 1.922(11) .
Cu1 N1 1.924(12) .
O13 W5 1.881(14) 2_656
O12 W4 1.881(13) 2_656
C4 C2 1.38(2) .
C4 C1 1.41(2) .
C3 C5 1.37(2) .
C3 C10 1.41(2) .
C2 C6 1.42(2) .
C2 C10 1.48(2) 1_655
N2 C5 1.35(2) .
N2 C7 1.36(2) .
O14 Cu2 2.357(11) .
C1 N1 1.32(2) .
N1 C8 1.31(2) .
C10 C9 1.41(2) .
C10 C2 1.48(2) 1_455
C9 C7 1.39(2) .
C8 C6 1.41(2) .
O16 O19 1.73(3) .
O16 W3 2.43(2) 2_656
O17 O19 1.79(3) 2_656
O22 W5 1.864(15) 2_656
O18 O19 1.63(3) 2_656
O18 W7 2.29(2) 2_656
O18 W3 2.439(19) 2_656
O18 W6 2.51(2) 2_656
O19 O18 1.63(3) 2_656
O19 O17 1.79(3) 2_656
O19 W4 2.47(2) 2_656
O20 W3 1.90(2) 2_656
Cu2 N4 1.93(2) .
Cu2 N3 2.00(3) .
Cu2 N5 2.07(2) .
N4 C25 1.20(4) .
N4 C12 1.28(4) .
N5 C21 1.34(4) .
N5 C16 1.34(4) .
N3 C24 1.28(4) .
N3 C22 1.32(4) .
C24 C19 1.43(5) .
C23 C15 1.42(4) .
C23 C11 1.41(4) .
C23 C23 1.45(5) 2
C22 C17 1.37(5) .
C22 C21 1.49(4) .
C21 C13 1.42(4) .
C20 C14 1.32(5) .
C20 C16 1.35(5) .
C19 C18 1.46(5) .
C18 C17 1.34(5) .
C15 C12 1.32(5) .
C14 C13 1.41(5) .
C11 C25 1.42(5) .
